data_7702725
loop_
_publ_author_name
'Clarke, Matthew L.'
'Holliday, Gemma L.'
'Slawin, Alexandra M. Z.'
'Woollins, J. Derek'

_publ_section_title
;
 Highly electron rich alkyl- and dialkyl-N-pyrrolidinyl phosphines: an
 evaluation of their electronic and structural properties
;
_journal_issue 6
_journal_name_full 'Journal of the Chemical Society, Dalton Transactions'
_journal_page_first 1093
_journal_paper_doi 10.1039/b108467d
_journal_year 2002
_chemical_formula_moiety 'C21 H26 B F4 Fe N2 O2 P'
_chemical_formula_sum 'C21 H26 B F4 Fe N2 O2 P'
_chemical_formula_weight 512.07
_space_group_IT_number 14
_space_group_name_Hall '-P 2yn'
_space_group_name_H-M_alt 'P 1 21/n 1'
_symmetry_cell_setting monoclinic
_symmetry_space_group_name_H-M 'P 1 21/n 1'
_atom_sites_solution_hydrogens geom
_atom_sites_solution_primary direct
_atom_sites_solution_secondary difmap
_audit_creation_method SHELXL-97
_cell_angle_alpha 90.00
_cell_angle_beta 97.2380(10)
_cell_angle_gamma 90.00
_cell_formula_units_Z 4
_cell_length_a 11.6620(2)
_cell_length_b 14.63060(10)
_cell_length_c 13.7467(3)
_cell_measurement_reflns_used 78
_cell_measurement_temperature 293(2)
_cell_measurement_theta_max 168
_cell_measurement_theta_min 12
_cell_volume 2326.80(7)
_computing_cell_refinement 'Bruker SMART'
_computing_data_collection 'Bruker SMART'
_computing_data_reduction 'Bruker SHELXTL'
_computing_molecular_graphics 'Bruker SHELXTL'
_computing_publication_material 'Bruker SHELXTL'
_computing_structure_refinement 'SHELXL-97 (Sheldrick, 1997)'
_computing_structure_solution 'SHELXS-97 (Sheldrick, 1990)'
_diffrn_ambient_temperature 293(2)
_diffrn_detector_area_resol_mean 0.9
_diffrn_measured_fraction_theta_full 0.992
_diffrn_measured_fraction_theta_max 0.992
_diffrn_measurement_device_type 'CCD area detector'
_diffrn_measurement_method 'phi and omega scans'
_diffrn_radiation_monochromator graphite
_diffrn_radiation_source 'fine-focus sealed tube'
_diffrn_radiation_type MoK\a
_diffrn_radiation_wavelength 0.71073
_diffrn_reflns_av_R_equivalents 0.0303
_diffrn_reflns_av_sigmaI/netI 0.0367
_diffrn_reflns_limit_h_max 12
_diffrn_reflns_limit_h_min -12
_diffrn_reflns_limit_k_max 15
_diffrn_reflns_limit_k_min -16
_diffrn_reflns_limit_l_max 15
_diffrn_reflns_limit_l_min -14
_diffrn_reflns_number 9918
_diffrn_reflns_theta_full 23.27
_diffrn_reflns_theta_max 23.27
_diffrn_reflns_theta_min 2.16
_exptl_absorpt_coefficient_mu 0.769
_exptl_absorpt_correction_T_max 1.00000
_exptl_absorpt_correction_T_min 0.875832
_exptl_absorpt_correction_type sadabs
_exptl_crystal_colour orange
_exptl_crystal_density_diffrn 1.462
_exptl_crystal_density_method 'not measured'
_exptl_crystal_description prism
_exptl_crystal_F_000 1056
_exptl_crystal_size_max .3
_exptl_crystal_size_mid .3
_exptl_crystal_size_min .2
_refine_diff_density_max 0.391
_refine_diff_density_min -0.263
_refine_diff_density_rms 0.047
_refine_ls_extinction_coef 0.0022(5)
_refine_ls_extinction_expression Fc^*^=kFc[1+0.001xFc^2^\l^3^/sin(2\q)]^-1/4^
_refine_ls_extinction_method SHELXL
_refine_ls_goodness_of_fit_ref 0.974
_refine_ls_hydrogen_treatment mixed
_refine_ls_matrix_type full
_refine_ls_number_parameters 290
_refine_ls_number_reflns 3326
_refine_ls_number_restraints 0
_refine_ls_restrained_S_all 0.974
_refine_ls_R_factor_all 0.0629
_refine_ls_R_factor_gt 0.0408
_refine_ls_shift/su_max 0.010
_refine_ls_shift/su_mean 0.002
_refine_ls_structure_factor_coef Fsqd
_refine_ls_weighting_details 'calc w=1/[\s^2^(Fo^2^)+(0.0572P)^2^+1.4694P] where P=(Fo^2^+2Fc^2^)/3'
_refine_ls_weighting_scheme calc
_refine_ls_wR_factor_gt 0.0969
_refine_ls_wR_factor_ref 0.1078
_reflns_number_gt 2466
_reflns_number_total 3326
_reflns_threshold_expression >2sigma(I)
_cod_data_source_file b108467d.txt
_cod_data_source_block 24
_cod_depositor_comments
;
The following automatic conversions were performed:

data item '_symmetry_cell_setting' value 'Monoclinic' was changed to
'monoclinic' in accordance with the
/home/saulius/struct/COD-crude-data/automatic-downloads/DataCite-retrospective/RSC/depositions/lib/dictionaries/cif_core.dic
dictionary named 'cif_core.dic' version 2.4.2 last updated on
2011-04-26.

Automatic conversion script
Id: cif_fix_values 6909 2019-04-08 15:41:33Z antanas 
;
_cod_original_sg_symbol_H-M P2(1)/n
_cod_database_code 7702725

loop_
_symmetry_equiv_pos_as_xyz
'x, y, z'
'-x+1/2, y+1/2, -z+1/2'
'-x, -y, -z'
'x-1/2, -y-1/2, z-1/2'

loop_
_atom_site_label
_atom_site_type_symbol
_atom_site_fract_x
_atom_site_fract_y
_atom_site_fract_z
_atom_site_U_iso_or_equiv
_atom_site_adp_type
_atom_site_occupancy
_atom_site_symmetry_multiplicity
_atom_site_calc_flag
_atom_site_refinement_flags
Fe1 Fe 0.03840(4) 0.56687(3) 0.76595(3) 0.0448(2) Uani 1 1 d .
P1 P -0.11552(8) 0.65762(6) 0.75939(6) 0.0432(3) Uani 1 1 d .
N1 N -0.2257(2) 0.6236(2) 0.6805(2) 0.0547(8) Uani 1 1 d .
C2 C -0.2274(4) 0.5539(4) 0.6038(4) 0.0979(17) Uani 1 1 d .
H2A H -0.1805 0.5730 0.5540 0.117 Uiso 1 1 calc R
H2B H -0.1974 0.4964 0.6315 0.117 Uiso 1 1 calc R
C3 C -0.3471(5) 0.5439(5) 0.5621(5) 0.115(2) Uani 1 1 d .
H3A H -0.3807 0.4903 0.5888 0.138 Uiso 1 1 calc R
H3B H -0.3526 0.5372 0.4914 0.138 Uiso 1 1 calc R
C4 C -0.4080(5) 0.6266(4) 0.5873(5) 0.121(2) Uani 1 1 d .
H4A H -0.4867 0.6120 0.5976 0.145 Uiso 1 1 calc R
H4B H -0.4102 0.6713 0.5350 0.145 Uiso 1 1 calc R
C5 C -0.3425(4) 0.6633(3) 0.6792(4) 0.0820(14) Uani 1 1 d .
H5A H -0.3396 0.7295 0.6778 0.098 Uiso 1 1 calc R
H5B H -0.3775 0.6441 0.7363 0.098 Uiso 1 1 calc R
N6 N -0.1610(3) 0.6739(2) 0.8673(2) 0.0558(8) Uani 1 1 d .
C7 C -0.1906(4) 0.5955(3) 0.9273(3) 0.0814(14) Uani 1 1 d .
H7A H -0.2392 0.5522 0.8876 0.098 Uiso 1 1 calc R
H7B H -0.1212 0.5644 0.9564 0.098 Uiso 1 1 calc R
C8 C -0.2530(7) 0.6356(6) 1.0035(5) 0.147(3) Uani 1 1 d .
H8A H -0.3334 0.6169 0.9935 0.176 Uiso 1 1 calc R
H8B H -0.2192 0.6147 1.0677 0.176 Uiso 1 1 calc R
C9 C -0.2452(6) 0.7318(6) 0.9981(4) 0.127(2) Uani 1 1 d .
H9A H -0.1863 0.7541 1.0487 0.152 Uiso 1 1 calc R
H9B H -0.3185 0.7593 1.0083 0.152 Uiso 1 1 calc R
C10 C -0.2152(5) 0.7572(4) 0.9002(4) 0.0953(16) Uani 1 1 d .
H10A H -0.2838 0.7732 0.8560 0.114 Uiso 1 1 calc R
H10B H -0.1617 0.8083 0.9046 0.114 Uiso 1 1 calc R
C11 C -0.0794(3) 0.7734(2) 0.7250(3) 0.0470(9) Uani 1 1 d .
C12 C -0.1208(4) 0.8084(3) 0.6344(3) 0.0615(10) Uani 1 1 d .
H12A H -0.1722 0.7744 0.5916 0.074 Uiso 1 1 calc R
C13 C -0.0862(4) 0.8942(3) 0.6068(3) 0.0741(13) Uani 1 1 d .
H13A H -0.1143 0.9171 0.5454 0.089 Uiso 1 1 calc R
C14 C -0.0116(4) 0.9451(3) 0.6689(4) 0.0793(14) Uani 1 1 d .
H14A H 0.0099 1.0032 0.6505 0.095 Uiso 1 1 calc R
C15 C 0.0315(4) 0.9103(3) 0.7585(4) 0.0764(13) Uani 1 1 d .
H15A H 0.0829 0.9448 0.8009 0.092 Uiso 1 1 calc R
C16 C -0.0005(4) 0.8247(3) 0.7863(3) 0.0653(11) Uani 1 1 d .
H16A H 0.0310 0.8010 0.8465 0.078 Uiso 1 1 calc R
C17 C 0.0639(4) 0.6082(3) 0.6251(3) 0.0636(11) Uani 1 1 d .
H17A H 0.0110 0.6415 0.5830 0.076 Uiso 1 1 calc R
C18 C 0.1510(4) 0.6450(3) 0.6935(3) 0.0632(11) Uani 1 1 d .
H18A H 0.1655 0.7068 0.7052 0.076 Uiso 1 1 calc R
C19 C 0.2125(4) 0.5717(3) 0.7412(3) 0.0692(12) Uani 1 1 d .
H19A H 0.2754 0.5768 0.7896 0.083 Uiso 1 1 calc R
C20 C 0.1627(4) 0.4893(3) 0.7034(3) 0.0679(12) Uani 1 1 d .
H20A H 0.1864 0.4306 0.7226 0.082 Uiso 1 1 calc R
C21 C 0.0702(4) 0.5122(3) 0.6310(3) 0.0630(11) Uani 1 1 d .
H21A H 0.0219 0.4712 0.5938 0.076 Uiso 1 1 calc R
C30 C -0.0403(4) 0.4693(3) 0.7955(3) 0.0608(10) Uani 1 1 d .
O30 O -0.0892(4) 0.4058(2) 0.8125(3) 0.1026(12) Uani 1 1 d .
C40 C 0.0823(3) 0.6027(3) 0.8882(3) 0.0607(10) Uani 1 1 d .
O40 O 0.1144(3) 0.6250(3) 0.9659(2) 0.0913(10) Uani 1 1 d .
B1 B 0.0974(5) 0.2517(4) 0.6435(4) 0.0726(15) Uani 1 1 d .
F1 F 0.0682(3) 0.16301(19) 0.6292(3) 0.1236(12) Uani 1 1 d .
F2 F 0.0200(3) 0.3070(2) 0.5923(3) 0.1402(15) Uani 1 1 d .
F3 F 0.2017(3) 0.2664(3) 0.6135(3) 0.1558(15) Uani 1 1 d .
F4 F 0.1115(4) 0.2729(2) 0.7387(2) 0.1380(14) Uani 1 1 d .

loop_
_atom_site_aniso_label
_atom_site_aniso_U_11
_atom_site_aniso_U_22
_atom_site_aniso_U_33
_atom_site_aniso_U_23
_atom_site_aniso_U_13
_atom_site_aniso_U_12
Fe1 0.0516(3) 0.0405(3) 0.0430(3) 0.0011(2) 0.0085(2) 0.0008(2)
P1 0.0474(5) 0.0392(5) 0.0430(5) -0.0024(4) 0.0060(4) -0.0022(4)
N1 0.0485(18) 0.054(2) 0.0601(19) -0.0060(16) 0.0004(14) -0.0029(15)
C2 0.091(4) 0.090(4) 0.103(4) -0.043(3) -0.025(3) -0.007(3)
C3 0.091(4) 0.122(5) 0.121(5) -0.038(4) -0.031(3) -0.014(4)
C4 0.088(4) 0.113(5) 0.146(5) 0.001(4) -0.052(4) 0.001(4)
C5 0.056(3) 0.077(3) 0.108(4) -0.006(3) -0.008(3) 0.002(2)
N6 0.065(2) 0.0520(19) 0.0548(19) -0.0081(15) 0.0233(15) 0.0018(16)
C7 0.101(4) 0.081(3) 0.070(3) 0.005(2) 0.042(3) -0.012(3)
C8 0.198(8) 0.147(7) 0.118(5) 0.000(5) 0.107(5) 0.015(6)
C9 0.138(5) 0.168(7) 0.083(4) -0.028(4) 0.045(4) 0.037(5)
C10 0.112(4) 0.087(4) 0.093(4) -0.021(3) 0.037(3) 0.019(3)
C11 0.050(2) 0.037(2) 0.054(2) -0.0027(17) 0.0065(17) 0.0005(16)
C12 0.068(3) 0.051(2) 0.065(3) 0.001(2) 0.003(2) -0.001(2)
C13 0.091(3) 0.051(3) 0.080(3) 0.023(2) 0.010(3) 0.005(2)
C14 0.083(3) 0.046(3) 0.113(4) 0.010(3) 0.028(3) -0.006(2)
C15 0.069(3) 0.054(3) 0.105(4) -0.014(3) 0.006(3) -0.018(2)
C16 0.068(3) 0.053(3) 0.072(3) -0.006(2) -0.003(2) -0.004(2)
C17 0.076(3) 0.069(3) 0.051(2) 0.009(2) 0.031(2) 0.006(2)
C18 0.067(3) 0.058(3) 0.071(3) -0.003(2) 0.032(2) -0.011(2)
C19 0.053(2) 0.072(3) 0.084(3) -0.014(3) 0.016(2) 0.003(2)
C20 0.063(3) 0.064(3) 0.081(3) -0.010(2) 0.023(2) 0.011(2)
C21 0.077(3) 0.061(3) 0.055(2) -0.016(2) 0.021(2) 0.003(2)
C30 0.081(3) 0.047(2) 0.059(2) 0.000(2) 0.027(2) 0.000(2)
O30 0.151(3) 0.053(2) 0.115(3) 0.0014(18) 0.063(2) -0.025(2)
C40 0.067(3) 0.064(3) 0.051(3) 0.009(2) 0.003(2) 0.007(2)
O40 0.103(2) 0.119(3) 0.0460(18) -0.0029(18) -0.0115(16) 0.003(2)
B1 0.082(4) 0.060(4) 0.072(4) -0.002(3) -0.003(3) 0.000(3)
F1 0.157(3) 0.0543(18) 0.146(3) 0.0080(17) -0.033(2) -0.0088(18)
F2 0.162(3) 0.071(2) 0.164(3) 0.021(2) -0.073(3) 0.013(2)
F3 0.125(3) 0.167(4) 0.184(4) -0.011(3) 0.054(3) -0.024(3)
F4 0.219(4) 0.115(3) 0.077(2) -0.0055(19) 0.006(2) 0.034(3)

loop_
_atom_type_symbol
_atom_type_description
_atom_type_scat_dispersion_real
_atom_type_scat_dispersion_imag
_atom_type_scat_source
C C 0.0033 0.0016 'International Tables Vol C Tables 4.2.6.8 and 6.1.1.4'
H H 0.0000 0.0000 'International Tables Vol C Tables 4.2.6.8 and 6.1.1.4'
B B 0.0013 0.0007 'International Tables Vol C Tables 4.2.6.8 and 6.1.1.4'
N N 0.0061 0.0033 'International Tables Vol C Tables 4.2.6.8 and 6.1.1.4'
O O 0.0106 0.0060 'International Tables Vol C Tables 4.2.6.8 and 6.1.1.4'
F F 0.0171 0.0103 'International Tables Vol C Tables 4.2.6.8 and 6.1.1.4'
P P 0.1023 0.0942 'International Tables Vol C Tables 4.2.6.8 and 6.1.1.4'
Fe Fe 0.3463 0.8444 'International Tables Vol C Tables 4.2.6.8 and 6.1.1.4'

loop_
_geom_angle_atom_site_label_1
_geom_angle_atom_site_label_2
_geom_angle_atom_site_label_3
_geom_angle
C40 Fe1 C30 96.71(19)
C40 Fe1 C17 137.41(19)
C30 Fe1 C17 125.83(18)
C40 Fe1 C18 99.57(18)
C30 Fe1 C18 157.87(17)
C17 Fe1 C18 39.27(16)
C40 Fe1 C21 152.82(18)
C30 Fe1 C21 92.88(17)
C17 Fe1 C21 39.35(16)
C18 Fe1 C21 66.06(17)
C40 Fe1 C19 88.49(18)
C30 Fe1 C19 127.12(19)
C17 Fe1 C19 65.54(18)
C18 Fe1 C19 39.19(16)
C21 Fe1 C19 65.64(17)
C40 Fe1 C20 114.46(18)
C30 Fe1 C20 93.58(18)
C17 Fe1 C20 65.89(17)
C18 Fe1 C20 66.03(17)
C21 Fe1 C20 39.31(16)
C19 Fe1 C20 39.12(16)
C40 Fe1 P1 89.85(13)
C30 Fe1 P1 92.95(13)
C17 Fe1 P1 89.90(12)
C18 Fe1 P1 101.94(13)
C21 Fe1 P1 115.05(13)
C19 Fe1 P1 139.81(14)
C20 Fe1 P1 153.84(13)
N1 P1 N6 108.75(16)
N1 P1 C11 107.23(16)
N6 P1 C11 102.08(16)
N1 P1 Fe1 113.83(12)
N6 P1 Fe1 113.45(12)
C11 P1 Fe1 110.70(12)
C2 N1 C5 109.6(3)
C2 N1 P1 128.4(3)
C5 N1 P1 122.0(3)
C3 C2 N1 106.3(4)
C2 C3 C4 107.1(4)
C3 C4 C5 106.6(4)
N1 C5 C4 104.0(4)
C10 N6 C7 109.4(3)
C10 N6 P1 126.4(3)
C7 N6 P1 120.8(3)
C8 C7 N6 105.0(5)
C9 C8 C7 108.6(5)
C8 C9 C10 108.8(5)
N6 C10 C9 103.4(5)
C12 C11 C16 118.6(4)
C12 C11 P1 120.9(3)
C16 C11 P1 120.2(3)
C11 C12 C13 120.2(4)
C14 C13 C12 120.6(4)
C13 C14 C15 119.6(4)
C14 C15 C16 120.5(4)
C15 C16 C11 120.5(4)
C21 C17 C18 108.5(4)
C21 C17 Fe1 70.7(2)
C18 C17 Fe1 70.4(2)
C19 C18 C17 107.7(4)
C19 C18 Fe1 71.0(2)
C17 C18 Fe1 70.3(2)
C18 C19 C20 108.6(4)
C18 C19 Fe1 69.8(2)
C20 C19 Fe1 70.7(2)
C19 C20 C21 107.4(4)
C19 C20 Fe1 70.2(2)
C21 C20 Fe1 69.9(2)
C17 C21 C20 107.9(4)
C17 C21 Fe1 69.9(2)
C20 C21 Fe1 70.8(2)
O30 C30 Fe1 178.2(4)
O40 C40 Fe1 177.6(4)
F4 B1 F2 111.4(5)
F4 B1 F3 105.0(5)
F2 B1 F3 108.4(5)
F4 B1 F1 111.4(5)
F2 B1 F1 111.2(4)
F3 B1 F1 109.2(5)

loop_
_geom_bond_atom_site_label_1
_geom_bond_atom_site_label_2
_geom_bond_distance
Fe1 C40 1.773(4)
Fe1 C30 1.772(4)
Fe1 C17 2.085(4)
Fe1 C18 2.086(4)
Fe1 C21 2.095(4)
Fe1 C19 2.101(4)
Fe1 C20 2.108(4)
Fe1 P1 2.2254(10)
P1 N1 1.650(3)
P1 N6 1.655(3)
P1 C11 1.823(4)
N1 C2 1.465(5)
N1 C5 1.479(5)
C2 C3 1.448(7)
C3 C4 1.467(8)
C4 C5 1.491(7)
N6 C10 1.470(5)
N6 C7 1.478(5)
C7 C8 1.472(7)
C8 C9 1.413(9)
C9 C10 1.480(7)
C11 C12 1.376(5)
C11 C16 1.386(5)
C12 C13 1.385(6)
C13 C14 1.362(6)
C14 C15 1.369(6)
C15 C16 1.375(6)
C17 C21 1.407(6)
C17 C18 1.402(6)
C18 C19 1.404(6)
C19 C20 1.409(6)
C20 C21 1.414(6)
C30 O30 1.130(5)
C40 O40 1.135(4)
B1 F4 1.335(6)
B1 F2 1.344(6)
B1 F3 1.350(6)
B1 F1 1.350(6)

loop_
_geom_torsion_atom_site_label_1
_geom_torsion_atom_site_label_2
_geom_torsion_atom_site_label_3
_geom_torsion_atom_site_label_4
_geom_torsion
C40 Fe1 P1 N1 -153.85(18)
C30 Fe1 P1 N1 -57.13(18)
C17 Fe1 P1 N1 68.74(18)
C18 Fe1 P1 N1 106.40(18)
C21 Fe1 P1 N1 37.43(18)
C19 Fe1 P1 N1 118.7(2)
C20 Fe1 P1 N1 47.2(3)
C40 Fe1 P1 N6 -28.78(19)
C30 Fe1 P1 N6 67.94(18)
C17 Fe1 P1 N6 -166.19(18)
C18 Fe1 P1 N6 -128.53(18)
C21 Fe1 P1 N6 162.51(18)
C19 Fe1 P1 N6 -116.3(2)
C20 Fe1 P1 N6 172.2(3)
C40 Fe1 P1 C11 85.29(18)
C30 Fe1 P1 C11 -178.00(18)
C17 Fe1 P1 C11 -52.12(18)
C18 Fe1 P1 C11 -14.47(18)
C21 Fe1 P1 C11 -83.43(18)
C19 Fe1 P1 C11 -2.2(2)
C20 Fe1 P1 C11 -73.7(3)
N6 P1 N1 C2 -140.0(4)
C11 P1 N1 C2 110.3(4)
Fe1 P1 N1 C2 -12.5(4)
N6 P1 N1 C5 40.0(4)
C11 P1 N1 C5 -69.7(4)
Fe1 P1 N1 C5 167.5(3)
C5 N1 C2 C3 -5.7(6)
P1 N1 C2 C3 174.4(4)
N1 C2 C3 C4 19.6(7)
C2 C3 C4 C5 -26.2(8)
C2 N1 C5 C4 -10.1(5)
P1 N1 C5 C4 169.9(4)
C3 C4 C5 N1 21.9(6)
N1 P1 N6 C10 -84.9(4)
C11 P1 N6 C10 28.2(4)
Fe1 P1 N6 C10 147.4(4)
N1 P1 N6 C7 72.2(4)
C11 P1 N6 C7 -174.7(3)
Fe1 P1 N6 C7 -55.6(4)
C10 N6 C7 C8 -6.0(6)
P1 N6 C7 C8 -166.6(4)
N6 C7 C8 C9 -8.3(8)
C7 C8 C9 C10 19.6(9)
C7 N6 C10 C9 17.1(6)
P1 N6 C10 C9 176.3(4)
C8 C9 C10 N6 -22.4(7)
N1 P1 C11 C12 -15.3(4)
N6 P1 C11 C12 -129.6(3)
Fe1 P1 C11 C12 109.4(3)
N1 P1 C11 C16 170.9(3)
N6 P1 C11 C16 56.7(3)
Fe1 P1 C11 C16 -64.4(3)
C16 C11 C12 C13 -1.7(6)
P1 C11 C12 C13 -175.6(3)
C11 C12 C13 C14 -0.4(7)
C12 C13 C14 C15 1.4(7)
C13 C14 C15 C16 -0.4(7)
C14 C15 C16 C11 -1.8(7)
C12 C11 C16 C15 2.8(6)
P1 C11 C16 C15 176.7(3)
C40 Fe1 C17 C21 138.3(3)
C30 Fe1 C17 C21 -38.5(3)
C18 Fe1 C17 C21 118.7(4)
C19 Fe1 C17 C21 80.8(3)
C20 Fe1 C17 C21 37.7(3)
P1 Fe1 C17 C21 -132.1(2)
C40 Fe1 C17 C18 19.5(4)
C30 Fe1 C17 C18 -157.2(3)
C21 Fe1 C17 C18 -118.7(4)
C19 Fe1 C17 C18 -37.9(2)
C20 Fe1 C17 C18 -81.0(3)
P1 Fe1 C17 C18 109.2(2)
C21 C17 C18 C19 0.7(4)
Fe1 C17 C18 C19 61.5(3)
C21 C17 C18 Fe1 -60.8(3)
C40 Fe1 C18 C19 75.6(3)
C30 Fe1 C18 C19 -61.3(6)
C17 Fe1 C18 C19 -117.7(4)
C21 Fe1 C18 C19 -80.2(3)
C20 Fe1 C18 C19 -37.0(2)
P1 Fe1 C18 C19 167.5(2)
C40 Fe1 C18 C17 -166.7(3)
C30 Fe1 C18 C17 56.4(6)
C21 Fe1 C18 C17 37.5(3)
C19 Fe1 C18 C17 117.7(4)
C20 Fe1 C18 C17 80.7(3)
P1 Fe1 C18 C17 -74.8(3)
C17 C18 C19 C20 -0.8(5)
Fe1 C18 C19 C20 60.3(3)
C17 C18 C19 Fe1 -61.1(3)
C40 Fe1 C19 C18 -107.2(3)
C30 Fe1 C19 C18 155.5(3)
C17 Fe1 C19 C18 38.0(2)
C21 Fe1 C19 C18 81.4(3)
C20 Fe1 C19 C18 119.3(4)
P1 Fe1 C19 C18 -19.2(3)
C40 Fe1 C19 C20 133.5(3)
C30 Fe1 C19 C20 36.3(4)
C17 Fe1 C19 C20 -81.3(3)
C18 Fe1 C19 C20 -119.3(4)
C21 Fe1 C19 C20 -37.9(3)
P1 Fe1 C19 C20 -138.5(2)
C18 C19 C20 C21 0.5(5)
Fe1 C19 C20 C21 60.3(3)
C18 C19 C20 Fe1 -59.8(3)
C40 Fe1 C20 C19 -52.8(3)
C30 Fe1 C20 C19 -151.8(3)
C17 Fe1 C20 C19 80.3(3)
C18 Fe1 C20 C19 37.1(3)
C21 Fe1 C20 C19 118.0(4)
P1 Fe1 C20 C19 104.1(4)
C40 Fe1 C20 C21 -170.8(3)
C30 Fe1 C20 C21 90.2(3)
C17 Fe1 C20 C21 -37.7(3)
C18 Fe1 C20 C21 -80.9(3)
C19 Fe1 C20 C21 -118.0(4)
P1 Fe1 C20 C21 -14.0(5)
C18 C17 C21 C20 -0.4(4)
Fe1 C17 C21 C20 -61.0(3)
C18 C17 C21 Fe1 60.6(3)
C19 C20 C21 C17 -0.1(4)
Fe1 C20 C21 C17 60.4(3)
C19 C20 C21 Fe1 -60.5(3)
C40 Fe1 C21 C17 -99.6(4)
C30 Fe1 C21 C17 149.7(3)
C18 Fe1 C21 C17 -37.4(3)
C19 Fe1 C21 C17 -80.5(3)
C20 Fe1 C21 C17 -118.2(4)
P1 Fe1 C21 C17 55.0(3)
C40 Fe1 C21 C20 18.6(5)
C30 Fe1 C21 C20 -92.1(3)
C17 Fe1 C21 C20 118.2(4)
C18 Fe1 C21 C20 80.8(3)
C19 Fe1 C21 C20 37.7(3)
P1 Fe1 C21 C20 173.3(2)
C40 Fe1 C30 O30 -136(14)
C17 Fe1 C30 O30 41(14)
C18 Fe1 C30 O30 1(15)
C21 Fe1 C30 O30 18(14)
C19 Fe1 C30 O30 -43(14)
C20 Fe1 C30 O30 -21(14)
P1 Fe1 C30 O30 133(14)
C30 Fe1 C40 O40 116(9)
C17 Fe1 C40 O40 -62(9)
C18 Fe1 C40 O40 -49(9)
C21 Fe1 C40 O40 6(10)
C19 Fe1 C40 O40 -11(9)
C20 Fe1 C40 O40 19(9)
P1 Fe1 C40 O40 -151(9)
